data_7156742
loop_
_publ_author_name
'Mariappan, Arumugam'
'Rajaguru, Kandasamy'
'Muthusubramanian, Shanmugam'
'Bhuvanesh, Nattamai'

_publ_section_title
;
 A facile one pot synthesis of thiazolo[3,2-a]benzimidazole and pyran
 fused polyheterocyclic scaffolds.
;
_journal_issue 17
_journal_name_full 'Organic &amp; biomolecular chemistry'
_journal_page_first 4196
_journal_page_last 4199
_journal_paper_doi 10.1039/c9ob00300b
_journal_volume 17
_journal_year 2019
_chemical_formula_moiety 'C27 H21 Cl N4 O S, C H4 O'
_chemical_formula_sum 'C28 H25 Cl N4 O2 S'
_chemical_formula_weight 517.03
_space_group_crystal_system monoclinic
_space_group_IT_number 14
_space_group_name_Hall '-P 2yn'
_space_group_name_H-M_alt 'P 1 21/n 1'
_symmetry_space_group_name_Hall '-P 2yn'
_symmetry_space_group_name_H-M 'P 1 21/n 1'
_atom_sites_solution_hydrogens mixed
_audit_creation_date 2016-02-04
_audit_creation_method
;
Olex2 1.2-beta
(compiled 2015.11.10 svn.r3248 for OlexSys, GUI svn.r5133)
;
_audit_update_record
;
2019-02-05 deposited with the CCDC.    2019-03-25 downloaded from the CCDC.
;
_cell_angle_alpha 90
_cell_angle_beta 107.472(2)
_cell_angle_gamma 90
_cell_formula_units_Z 8
_cell_length_a 23.3244(7)
_cell_length_b 9.7484(3)
_cell_length_c 23.6714(7)
_cell_measurement_reflns_used 9864
_cell_measurement_temperature 99.99
_cell_measurement_theta_max 70.129
_cell_measurement_theta_min 3.974
_cell_volume 5134.0(3)
_computing_cell_refinement 'SAINT v8.34A (Bruker, 2013)'
_computing_data_reduction 'SAINT v8.34A (Bruker, 2013)'
_computing_molecular_graphics 'Olex2 (Dolomanov et al., 2009)'
_computing_publication_material 'Olex2 (Dolomanov et al., 2009)'
_computing_structure_refinement 'ShelXL (Sheldrick, 2015)'
_computing_structure_solution 'ShelXT (Sheldrick, 2015)'
_diffrn_ambient_temperature 99.99
_diffrn_measured_fraction_theta_full 0.999
_diffrn_measured_fraction_theta_max 0.998
_diffrn_measurement_device_type 'Bruker APEX-II CCD'
_diffrn_measurement_method '\f and \w scans'
_diffrn_radiation_type CuK\a
_diffrn_radiation_wavelength 1.54178
_diffrn_reflns_av_R_equivalents 0.1062
_diffrn_reflns_av_unetI/netI 0.0489
_diffrn_reflns_Laue_measured_fraction_full 0.999
_diffrn_reflns_Laue_measured_fraction_max 0.998
_diffrn_reflns_limit_h_max 28
_diffrn_reflns_limit_h_min -28
_diffrn_reflns_limit_k_max 10
_diffrn_reflns_limit_k_min -11
_diffrn_reflns_limit_l_max 27
_diffrn_reflns_limit_l_min -28
_diffrn_reflns_number 81633
_diffrn_reflns_point_group_measured_fraction_full 0.999
_diffrn_reflns_point_group_measured_fraction_max 0.998
_diffrn_reflns_theta_full 67.679
_diffrn_reflns_theta_max 70.123
_diffrn_reflns_theta_min 2.332
_diffrn_standards_number 0
_exptl_absorpt_coefficient_mu 2.344
_exptl_absorpt_correction_T_max 0.7533
_exptl_absorpt_correction_T_min 0.5020
_exptl_absorpt_correction_type multi-scan
_exptl_absorpt_process_details
;
SADABS-2014/3 (Bruker,2014/3) was used for absorption correction.
wR2(int) was 0.1316 before and 0.0768 after correction.
The Ratio of minimum to maximum transmission is 0.6664.
The \l/2 correction factor is Not present.
;
_exptl_crystal_colour colourless
_exptl_crystal_colour_primary colourless
_exptl_crystal_density_diffrn 1.338
_exptl_crystal_description block
_exptl_crystal_F_000 2160
_exptl_crystal_size_max 0.657
_exptl_crystal_size_mid 0.155
_exptl_crystal_size_min 0.058
_refine_diff_density_max 1.052
_refine_diff_density_min -0.449
_refine_diff_density_rms 0.070
_refine_ls_extinction_method none
_refine_ls_goodness_of_fit_ref 1.055
_refine_ls_hydrogen_treatment constr
_refine_ls_matrix_type full
_refine_ls_number_parameters 655
_refine_ls_number_reflns 9721
_refine_ls_number_restraints 0
_refine_ls_restrained_S_all 1.055
_refine_ls_R_factor_all 0.0746
_refine_ls_R_factor_gt 0.0549
_refine_ls_shift/su_max 0.001
_refine_ls_shift/su_mean 0.000
_refine_ls_structure_factor_coef Fsqd
_refine_ls_weighting_details 'w=1/[\s^2^(Fo^2^)+(0.0355P)^2^+8.6478P] where P=(Fo^2^+2Fc^2^)/3'
_refine_ls_weighting_scheme calc
_refine_ls_wR_factor_gt 0.1081
_refine_ls_wR_factor_ref 0.1168
_reflns_Friedel_coverage 0.000
_reflns_number_gt 7595
_reflns_number_total 9721
_reflns_threshold_expression 'I > 2\s(I)'
_cod_data_source_file c9ob00300b2.cif
_cod_data_source_block bimth
_cod_depositor_comments 'Adding full bibliography for 7156742.cif.'
_cod_database_code 7156742
_shelxl_version_number 2014/6
_shelx_space_group_comment
;
The symmetry employed for this shelxl refinement is uniquely defined
by the following loop, which should always be used as a source of
symmetry information in preference to the above space-group names.
They are only intended as comments.
;
_shelx_estimated_absorpt_t_max 0.876
_shelx_estimated_absorpt_t_min 0.308
_olex2_refinement_description
;
1. Fixed Uiso
 At 1.2 times of:
  All C(H) groups, All C(H,H) groups, All N(H,H) groups
 At 1.5 times of:
  All C(H,H,H) groups, All O(H) groups
2.a Riding coordinates:
 N1(H1A,H1B), O1S(H1S)
2.b Rotating group:
 N1B(H1BA,H1BB)
2.c Ternary CH refined with riding coordinates:
 C3(H3), C4(H4), C3B(H3B), C4B(H4B)
2.d Secondary CH2 refined with riding coordinates:
 C20(H20A,H20B), C20B(H20C,H20D)
2.e Aromatic/amide H refined with riding coordinates:
 C9(H9), C10(H10), C11(H11), C12(H12), C15(H15), C16(H16), C18(H18), C19(H19),
 C23(H23), C24(H24), C26(H26), C27(H27), C9B(H9B), C10B(H10B), C11B(H11B),
 C12B(H12B), C15B(H15B), C16B(H16B), C18B(H18B), C19B(H19B), C23B(H23B),
 C24B(H24B), C26B(H26B), C27B(H27B)
2.f Idealised Me refined as rotating group:
 C21(H21A,H21B,H21C), C21B(H21D,H21E,H21F), C2S(H2SA,H2SB,H2SC), C6S(H6SA,H6SB,
 H6SC)
2.g Idealised tetrahedral OH refined as rotating group:
 O5S(H5S)
;
_olex2_submission_special_instructions 'No special instructions were received'

loop_
_space_group_symop_operation_xyz
'x, y, z'
'-x+1/2, y+1/2, -z+1/2'
'-x, -y, -z'
'x-1/2, -y-1/2, z-1/2'

loop_
_atom_site_label
_atom_site_type_symbol
_atom_site_fract_x
_atom_site_fract_y
_atom_site_fract_z
_atom_site_U_iso_or_equiv
_atom_site_adp_type
_atom_site_occupancy
_atom_site_site_symmetry_order
_atom_site_calc_flag
_atom_site_refinement_flags_posn
Cl1 Cl 0.68105(3) 0.16658(7) 0.46198(3) 0.02266(16) Uani 1 1 d .
S1 S 0.66619(3) 0.38080(7) 0.80024(3) 0.01713(15) Uani 1 1 d .
O1 O 0.59194(8) 0.14680(19) 0.70380(8) 0.0141(4) Uani 1 1 d .
N1 N 0.57326(10) -0.0330(2) 0.75176(10) 0.0156(5) Uani 1 1 d .
H1A H 0.5805 -0.1105 0.7723 0.019 Uiso 1 1 d R
H1B H 0.5361 -0.0391 0.7275 0.019 Uiso 1 1 d R
N2 N 0.71056(11) -0.1525(3) 0.84900(12) 0.0292(6) Uani 1 1 d .
N3 N 0.59182(9) 0.3807(2) 0.69306(9) 0.0139(5) Uani 1 1 d .
N4 N 0.55961(10) 0.5255(2) 0.75107(10) 0.0178(5) Uani 1 1 d .
C1 C 0.61628(12) 0.0519(3) 0.74626(11) 0.0135(5) Uani 1 1 d .
C2 C 0.67611(12) 0.0476(3) 0.77634(11) 0.0143(5) Uani 1 1 d .
C3 C 0.71952(11) 0.1494(3) 0.76305(11) 0.0128(5) Uani 1 1 d .
H3 H 0.7320 0.1112 0.7293 0.015 Uiso 1 1 calc R
C4 C 0.68587(12) 0.2840(3) 0.74148(11) 0.0138(5) Uani 1 1 d .
H4 H 0.7123 0.3434 0.7254 0.017 Uiso 1 1 calc R
C5 C 0.62694(11) 0.2598(3) 0.69181(11) 0.0134(5) Uani 1 1 d .
C6 C 0.60152(12) 0.4399(3) 0.74788(12) 0.0159(6) Uani 1 1 d .
C7 C 0.51716(12) 0.5192(3) 0.69438(12) 0.0178(6) Uani 1 1 d .
C8 C 0.53607(12) 0.4272(3) 0.65803(12) 0.0162(6) Uani 1 1 d .
C9 C 0.46319(13) 0.5898(3) 0.67255(13) 0.0234(6) Uani 1 1 d .
H9 H 0.4500 0.6530 0.6966 0.028 Uiso 1 1 calc R
C10 C 0.42949(13) 0.5648(3) 0.61478(14) 0.0268(7) Uani 1 1 d .
H10 H 0.3924 0.6115 0.5990 0.032 Uiso 1 1 calc R
C11 C 0.44843(13) 0.4729(3) 0.57901(13) 0.0249(7) Uani 1 1 d .
H11 H 0.4239 0.4586 0.5394 0.030 Uiso 1 1 calc R
C12 C 0.50249(12) 0.4013(3) 0.59990(12) 0.0199(6) Uani 1 1 d .
H12 H 0.5156 0.3384 0.5757 0.024 Uiso 1 1 calc R
C13 C 0.69574(12) -0.0610(3) 0.81698(12) 0.0183(6) Uani 1 1 d .
C14 C 0.77672(11) 0.1761(3) 0.81371(11) 0.0133(5) Uani 1 1 d .
C15 C 0.77810(12) 0.1805(3) 0.87296(11) 0.0147(5) Uani 1 1 d .
H15 H 0.7424 0.1639 0.8833 0.018 Uiso 1 1 calc R
C16 C 0.83145(12) 0.2093(3) 0.91691(12) 0.0158(6) Uani 1 1 d .
H16 H 0.8315 0.2121 0.9570 0.019 Uiso 1 1 calc R
C17 C 0.88493(12) 0.2340(3) 0.90370(12) 0.0165(6) Uani 1 1 d .
C18 C 0.88311(12) 0.2302(3) 0.84441(12) 0.0169(6) Uani 1 1 d .
H18 H 0.9188 0.2475 0.8340 0.020 Uiso 1 1 calc R
C19 C 0.82999(12) 0.2017(3) 0.80010(12) 0.0147(5) Uani 1 1 d .
H19 H 0.8299 0.1995 0.7600 0.018 Uiso 1 1 calc R
C20 C 0.94289(13) 0.2586(3) 0.95294(13) 0.0250(7) Uani 1 1 d .
H20A H 0.9629 0.1691 0.9649 0.030 Uiso 1 1 calc R
H20B H 0.9327 0.2961 0.9876 0.030 Uiso 1 1 calc R
C21 C 0.98774(13) 0.3557(3) 0.93797(15) 0.0309(7) Uani 1 1 d .
H21A H 0.9683 0.4443 0.9251 0.046 Uiso 1 1 calc GR
H21B H 1.0012 0.3160 0.9061 0.046 Uiso 1 1 calc GR
H21C H 1.0224 0.3690 0.9731 0.046 Uiso 1 1 calc GR
C22 C 0.63789(11) 0.2356(3) 0.63276(11) 0.0123(5) Uani 1 1 d .
C23 C 0.64597(11) 0.3478(3) 0.59929(11) 0.0143(5) Uani 1 1 d .
H23 H 0.6424 0.4384 0.6127 0.017 Uiso 1 1 calc R
C24 C 0.65914(11) 0.3273(3) 0.54654(11) 0.0152(5) Uani 1 1 d .
H24 H 0.6647 0.4033 0.5236 0.018 Uiso 1 1 calc R
C25 C 0.66415(12) 0.1950(3) 0.52783(11) 0.0154(5) Uani 1 1 d .
C26 C 0.65670(12) 0.0824(3) 0.56072(12) 0.0174(6) Uani 1 1 d .
H26 H 0.6607 -0.0080 0.5474 0.021 Uiso 1 1 calc R
C27 C 0.64345(11) 0.1039(3) 0.61317(11) 0.0150(5) Uani 1 1 d .
H27 H 0.6381 0.0275 0.6360 0.018 Uiso 1 1 calc R
Cl1B Cl 0.27626(3) 0.62069(9) 1.03171(3) 0.0323(2) Uani 1 1 d .
S1B S 0.33860(3) 0.42232(7) 0.71425(3) 0.01654(15) Uani 1 1 d .
O1B O 0.40742(8) 0.66205(19) 0.81776(8) 0.0159(4) Uani 1 1 d .
N1B N 0.43338(10) 0.8500(2) 0.77893(10) 0.0166(5) Uani 1 1 d .
H1BA H 0.4684 0.8064 0.7894 0.020 Uiso 1 1 d GR
H1BB H 0.4284 0.8892 0.7440 0.020 Uiso 1 1 d GR
N2B N 0.30336(10) 0.9728(3) 0.66777(11) 0.0227(5) Uani 1 1 d .
N3B N 0.40551(9) 0.4288(2) 0.82443(9) 0.0135(5) Uani 1 1 d .
N4B N 0.44211(10) 0.2770(2) 0.77237(10) 0.0174(5) Uani 1 1 d .
C1B C 0.38851(12) 0.7605(3) 0.77572(11) 0.0135(5) Uani 1 1 d .
C2B C 0.33127(11) 0.7659(3) 0.73845(11) 0.0137(5) Uani 1 1 d .
C3B C 0.28377(11) 0.6625(3) 0.74155(11) 0.0135(5) Uani 1 1 d .
H3B H 0.2628 0.6996 0.7695 0.016 Uiso 1 1 calc R
C4B C 0.31401(11) 0.5273(3) 0.76758(11) 0.0143(5) Uani 1 1 d .
H4B H 0.2839 0.4724 0.7804 0.017 Uiso 1 1 calc R
C5B C 0.36910(12) 0.5492(3) 0.82259(11) 0.0143(5) Uani 1 1 d .
C6B C 0.39957(12) 0.3643(3) 0.77142(11) 0.0150(5) Uani 1 1 d .
C7B C 0.48192(12) 0.2887(3) 0.83022(12) 0.0174(6) Uani 1 1 d .
C8B C 0.46076(11) 0.3857(3) 0.86282(11) 0.0148(5) Uani 1 1 d .
C9B C 0.53651(13) 0.2231(3) 0.85592(13) 0.0216(6) Uani 1 1 d .
H9B H 0.5514 0.1562 0.8347 0.026 Uiso 1 1 calc R
C10B C 0.56815(13) 0.2584(3) 0.91307(13) 0.0232(6) Uani 1 1 d .
H10B H 0.6056 0.2148 0.9314 0.028 Uiso 1 1 calc R
C11B C 0.54685(13) 0.3565(3) 0.94495(13) 0.0220(6) Uani 1 1 d .
H11B H 0.5701 0.3784 0.9843 0.026 Uiso 1 1 calc R
C12B C 0.49239(12) 0.4225(3) 0.92026(12) 0.0194(6) Uani 1 1 d .
H12B H 0.4776 0.4892 0.9416 0.023 Uiso 1 1 calc R
C13B C 0.31589(11) 0.8791(3) 0.69893(12) 0.0151(6) Uani 1 1 d .
C14B C 0.23616(12) 0.6353(3) 0.68268(12) 0.0155(5) Uani 1 1 d .
C15B C 0.25004(12) 0.6347(3) 0.62959(12) 0.0172(6) Uani 1 1 d .
H15B H 0.2897 0.6565 0.6294 0.021 Uiso 1 1 calc R
C16B C 0.20643(13) 0.6025(3) 0.57674(12) 0.0198(6) Uani 1 1 d .
H16B H 0.2168 0.6020 0.5409 0.024 Uiso 1 1 calc R
C17B C 0.14775(13) 0.5710(3) 0.57547(13) 0.0207(6) Uani 1 1 d .
C18B C 0.13408(12) 0.5725(3) 0.62903(13) 0.0198(6) Uani 1 1 d .
H18B H 0.0944 0.5509 0.6293 0.024 Uiso 1 1 calc R
C19B C 0.17732(12) 0.6050(3) 0.68170(12) 0.0172(6) Uani 1 1 d .
H19B H 0.1669 0.6066 0.7175 0.021 Uiso 1 1 calc R
C20B C 0.10058(14) 0.5361(3) 0.51782(14) 0.0274(7) Uani 1 1 d .
H20C H 0.0838 0.4442 0.5213 0.033 Uiso 1 1 calc R
H20D H 0.1197 0.5320 0.4858 0.033 Uiso 1 1 calc R
C21B C 0.04963(15) 0.6401(4) 0.50137(16) 0.0385(9) Uani 1 1 d .
H21D H 0.0210 0.6151 0.4631 0.058 Uiso 1 1 calc GR
H21E H 0.0660 0.7315 0.4985 0.058 Uiso 1 1 calc GR
H21F H 0.0290 0.6407 0.5319 0.058 Uiso 1 1 calc GR
C22B C 0.34959(11) 0.5680(3) 0.87764(11) 0.0125(5) Uani 1 1 d .
C23B C 0.33424(12) 0.6981(3) 0.89265(12) 0.0184(6) Uani 1 1 d .
H23B H 0.3399 0.7760 0.8708 0.022 Uiso 1 1 calc R
C24B C 0.31061(12) 0.7141(3) 0.93960(13) 0.0206(6) Uani 1 1 d .
H24B H 0.2994 0.8024 0.9496 0.025 Uiso 1 1 calc R
C25B C 0.30371(12) 0.6001(3) 0.97144(12) 0.0195(6) Uani 1 1 d .
C26B C 0.31889(12) 0.4702(3) 0.95752(12) 0.0173(6) Uani 1 1 d .
H26B H 0.3140 0.3929 0.9801 0.021 Uiso 1 1 calc R
C27B C 0.34144(11) 0.4549(3) 0.90984(11) 0.0146(5) Uani 1 1 d .
H27B H 0.3514 0.3660 0.8992 0.017 Uiso 1 1 calc R
O1S O 0.45121(8) 0.0598(2) 0.70094(8) 0.0185(4) Uani 1 1 d .
H1S H 0.4472 0.1327 0.7190 0.028 Uiso 1 1 d R
C2S C 0.42631(16) 0.0904(4) 0.63926(14) 0.0356(8) Uani 1 1 d .
H2SA H 0.4227 0.0056 0.6162 0.053 Uiso 1 1 calc GR
H2SB H 0.4527 0.1547 0.6272 0.053 Uiso 1 1 calc GR
H2SC H 0.3865 0.1317 0.6322 0.053 Uiso 1 1 calc GR
O5S O 0.55964(9) 0.7432(2) 0.82672(8) 0.0213(4) Uani 1 1 d .
H5S H 0.5572 0.6796 0.8022 0.032 Uiso 1 1 calc GR
C6S C 0.5965(2) 0.7002(5) 0.88369(16) 0.0535(11) Uani 1 1 d .
H6SA H 0.6336 0.6594 0.8801 0.080 Uiso 1 1 calc GR
H6SB H 0.5747 0.6322 0.8999 0.080 Uiso 1 1 calc GR
H6SC H 0.6064 0.7796 0.9103 0.080 Uiso 1 1 calc GR

loop_
_atom_site_aniso_label
_atom_site_aniso_U_11
_atom_site_aniso_U_22
_atom_site_aniso_U_33
_atom_site_aniso_U_23
_atom_site_aniso_U_13
_atom_site_aniso_U_12
Cl1 0.0285(4) 0.0267(4) 0.0171(3) 0.0043(3) 0.0135(3) 0.0097(3)
S1 0.0204(3) 0.0166(4) 0.0140(3) -0.0028(2) 0.0045(3) 0.0030(3)
O1 0.0124(9) 0.0159(10) 0.0145(9) 0.0031(7) 0.0048(7) -0.0011(7)
N1 0.0111(11) 0.0147(13) 0.0203(12) 0.0031(9) 0.0038(9) -0.0027(8)
N2 0.0222(14) 0.0234(16) 0.0367(16) 0.0117(12) 0.0009(12) -0.0019(11)
N3 0.0129(11) 0.0137(12) 0.0156(11) -0.0018(8) 0.0049(9) 0.0011(9)
N4 0.0222(12) 0.0149(13) 0.0197(12) 0.0002(9) 0.0113(10) 0.0034(9)
C1 0.0178(14) 0.0115(14) 0.0138(13) -0.0022(10) 0.0089(11) 0.0019(10)
C2 0.0155(13) 0.0123(14) 0.0165(13) -0.0003(10) 0.0070(11) -0.0007(10)
C3 0.0128(13) 0.0122(14) 0.0142(13) -0.0019(10) 0.0051(11) 0.0003(10)
C4 0.0169(14) 0.0121(14) 0.0148(13) -0.0033(10) 0.0082(11) -0.0008(10)
C5 0.0149(13) 0.0090(14) 0.0178(13) 0.0005(10) 0.0071(11) 0.0012(10)
C6 0.0193(14) 0.0126(15) 0.0172(14) 0.0006(10) 0.0074(11) 0.0001(10)
C7 0.0195(14) 0.0164(15) 0.0205(14) 0.0024(11) 0.0105(12) 0.0006(11)
C8 0.0129(13) 0.0149(15) 0.0232(15) 0.0034(11) 0.0092(11) 0.0030(10)
C9 0.0233(15) 0.0197(17) 0.0329(17) 0.0027(12) 0.0172(13) 0.0075(12)
C10 0.0171(15) 0.0303(19) 0.0329(18) 0.0075(13) 0.0073(13) 0.0103(12)
C11 0.0221(16) 0.0261(18) 0.0239(16) 0.0048(12) 0.0030(13) 0.0053(12)
C12 0.0174(14) 0.0203(16) 0.0224(15) -0.0006(11) 0.0067(12) 0.0024(11)
C13 0.0116(13) 0.0186(16) 0.0239(15) -0.0003(12) 0.0041(11) -0.0029(10)
C14 0.0148(13) 0.0088(14) 0.0160(13) -0.0011(10) 0.0040(11) 0.0018(10)
C15 0.0173(14) 0.0112(14) 0.0166(13) 0.0002(10) 0.0067(11) 0.0018(10)
C16 0.0221(14) 0.0102(14) 0.0158(13) -0.0009(10) 0.0068(11) 0.0031(10)
C17 0.0160(14) 0.0103(15) 0.0211(14) -0.0010(10) 0.0022(11) 0.0011(10)
C18 0.0143(13) 0.0141(15) 0.0237(15) 0.0001(11) 0.0078(12) -0.0002(10)
C19 0.0177(14) 0.0118(14) 0.0152(13) 0.0023(10) 0.0057(11) 0.0019(10)
C20 0.0180(15) 0.0269(18) 0.0257(16) -0.0055(12) -0.0003(13) 0.0024(12)
C21 0.0174(15) 0.034(2) 0.0343(18) -0.0101(14) -0.0032(13) -0.0042(13)
C22 0.0102(12) 0.0150(15) 0.0111(13) -0.0010(10) 0.0025(10) -0.0003(10)
C23 0.0133(13) 0.0139(15) 0.0155(13) -0.0002(10) 0.0040(11) 0.0009(10)
C24 0.0147(13) 0.0168(15) 0.0132(13) 0.0035(10) 0.0027(11) -0.0001(10)
C25 0.0143(13) 0.0201(16) 0.0128(13) 0.0004(10) 0.0056(11) 0.0043(10)
C26 0.0210(14) 0.0146(15) 0.0183(14) -0.0027(10) 0.0084(12) 0.0035(11)
C27 0.0160(13) 0.0132(15) 0.0166(14) 0.0016(10) 0.0062(11) 0.0004(10)
Cl1B 0.0341(4) 0.0395(5) 0.0337(4) -0.0188(3) 0.0259(4) -0.0130(3)
S1B 0.0194(3) 0.0166(4) 0.0137(3) -0.0017(2) 0.0051(3) 0.0017(3)
O1B 0.0126(9) 0.0162(11) 0.0175(10) 0.0055(7) 0.0026(8) -0.0018(7)
N1B 0.0154(11) 0.0160(13) 0.0195(12) 0.0026(9) 0.0071(10) -0.0001(9)
N2B 0.0189(13) 0.0226(15) 0.0261(13) 0.0064(11) 0.0060(11) 0.0013(10)
N3B 0.0145(11) 0.0140(12) 0.0137(11) -0.0001(8) 0.0067(9) 0.0020(8)
N4B 0.0207(12) 0.0165(13) 0.0163(12) -0.0012(9) 0.0077(10) 0.0011(9)
C1B 0.0158(13) 0.0110(14) 0.0167(13) -0.0023(10) 0.0093(11) -0.0002(10)
C2B 0.0148(13) 0.0129(15) 0.0153(13) 0.0014(10) 0.0073(11) 0.0003(10)
C3B 0.0131(13) 0.0145(15) 0.0143(13) -0.0002(10) 0.0061(11) 0.0004(10)
C4B 0.0149(13) 0.0142(15) 0.0163(13) -0.0005(10) 0.0084(11) -0.0018(10)
C5B 0.0161(13) 0.0119(15) 0.0164(13) 0.0013(10) 0.0071(11) -0.0007(10)
C6B 0.0174(14) 0.0140(15) 0.0164(13) 0.0009(10) 0.0092(11) -0.0021(10)
C7B 0.0195(14) 0.0174(16) 0.0180(14) 0.0000(11) 0.0095(12) -0.0006(11)
C8B 0.0143(13) 0.0156(15) 0.0168(13) 0.0034(10) 0.0083(11) 0.0019(10)
C9B 0.0214(15) 0.0202(17) 0.0275(16) 0.0012(12) 0.0136(13) 0.0067(11)
C10B 0.0194(15) 0.0228(17) 0.0283(16) 0.0045(12) 0.0084(13) 0.0055(12)
C11B 0.0183(15) 0.0261(18) 0.0210(15) 0.0004(11) 0.0049(12) -0.0002(11)
C12B 0.0196(14) 0.0226(16) 0.0181(14) 0.0008(11) 0.0089(12) 0.0038(11)
C13B 0.0090(12) 0.0186(16) 0.0185(14) -0.0027(11) 0.0053(11) -0.0013(10)
C14B 0.0167(14) 0.0104(14) 0.0194(14) 0.0022(10) 0.0057(11) 0.0022(10)
C15B 0.0179(14) 0.0142(15) 0.0200(14) -0.0002(10) 0.0064(11) 0.0005(10)
C16B 0.0253(15) 0.0145(16) 0.0208(15) -0.0025(11) 0.0087(12) 0.0012(11)
C17B 0.0219(15) 0.0125(15) 0.0243(15) -0.0031(11) 0.0017(12) 0.0017(11)
C18B 0.0144(14) 0.0140(15) 0.0299(16) 0.0005(11) 0.0049(12) -0.0009(10)
C19B 0.0172(14) 0.0135(15) 0.0225(15) 0.0020(11) 0.0083(12) 0.0009(10)
C20B 0.0255(16) 0.0215(18) 0.0306(17) -0.0069(12) 0.0015(14) 0.0000(12)
C21B 0.0299(19) 0.036(2) 0.039(2) -0.0080(15) -0.0062(16) 0.0056(15)
C22B 0.0090(12) 0.0143(14) 0.0132(13) -0.0033(10) 0.0022(10) 0.0003(9)
C23B 0.0190(14) 0.0161(16) 0.0208(14) -0.0012(11) 0.0074(12) -0.0001(11)
C24B 0.0166(14) 0.0206(17) 0.0251(15) -0.0100(11) 0.0073(12) 0.0007(11)
C25B 0.0143(13) 0.0271(17) 0.0206(14) -0.0107(11) 0.0105(12) -0.0071(11)
C26B 0.0181(14) 0.0201(16) 0.0154(13) -0.0039(10) 0.0077(11) -0.0056(11)
C27B 0.0120(13) 0.0146(15) 0.0173(13) -0.0033(10) 0.0047(11) -0.0016(10)
O1S 0.0199(10) 0.0146(11) 0.0231(10) -0.0008(7) 0.0098(8) 0.0003(7)
C2S 0.0357(19) 0.047(2) 0.0267(18) 0.0009(15) 0.0131(15) -0.0082(16)
O5S 0.0242(11) 0.0202(12) 0.0213(10) -0.0006(8) 0.0094(9) -0.0013(8)
C6S 0.068(3) 0.060(3) 0.032(2) 0.0034(18) 0.014(2) -0.018(2)

loop_
_atom_type_symbol
_atom_type_description
_atom_type_scat_dispersion_real
_atom_type_scat_dispersion_imag
_atom_type_scat_source
C C 0.0181 0.0091 'International Tables Vol C Tables 4.2.6.8 and 6.1.1.4'
H H 0.0000 0.0000 'International Tables Vol C Tables 4.2.6.8 and 6.1.1.4'
Cl Cl 0.3639 0.7018 'International Tables Vol C Tables 4.2.6.8 and 6.1.1.4'
N N 0.0311 0.0180 'International Tables Vol C Tables 4.2.6.8 and 6.1.1.4'
O O 0.0492 0.0322 'International Tables Vol C Tables 4.2.6.8 and 6.1.1.4'
S S 0.3331 0.5567 'International Tables Vol C Tables 4.2.6.8 and 6.1.1.4'

loop_
_geom_angle_atom_site_label_1
_geom_angle_atom_site_label_2
_geom_angle_atom_site_label_3
_geom_angle
C6 S1 C4 89.47(12)
C1 O1 C5 121.9(2)
H1A N1 H1B 106.6
C1 N1 H1A 123.8
C1 N1 H1B 126.5
C6 N3 C5 115.4(2)
C6 N3 C8 106.6(2)
C8 N3 C5 133.6(2)
C6 N4 C7 103.9(2)
O1 C1 C2 122.8(2)
N1 C1 O1 109.5(2)
N1 C1 C2 127.6(2)
C1 C2 C3 120.9(2)
C1 C2 C13 116.8(2)
C13 C2 C3 122.1(2)
C2 C3 H3 107.2
C2 C3 C4 108.8(2)
C2 C3 C14 115.4(2)
C4 C3 H3 107.2
C14 C3 H3 107.2
C14 C3 C4 110.8(2)
S1 C4 H4 108.1
C3 C4 S1 113.80(17)
C3 C4 H4 108.1
C5 C4 S1 106.69(17)
C5 C4 C3 112.0(2)
C5 C4 H4 108.1
O1 C5 C4 113.2(2)
O1 C5 C22 108.9(2)
N3 C5 O1 105.11(19)
N3 C5 C4 104.0(2)
N3 C5 C22 113.6(2)
C22 C5 C4 111.8(2)
N3 C6 S1 113.32(19)
N4 C6 S1 132.5(2)
N4 C6 N3 114.2(2)
C8 C7 N4 110.6(2)
C9 C7 N4 129.1(3)
C9 C7 C8 120.3(3)
N3 C8 C7 104.6(2)
C12 C8 N3 132.9(2)
C12 C8 C7 122.5(2)
C7 C9 H9 121.2
C10 C9 C7 117.6(3)
C10 C9 H9 121.2
C9 C10 H10 119.1
C9 C10 C11 121.8(3)
C11 C10 H10 119.1
C10 C11 H11 119.2
C10 C11 C12 121.6(3)
C12 C11 H11 119.2
C8 C12 C11 116.2(3)
C8 C12 H12 121.9
C11 C12 H12 121.9
N2 C13 C2 177.9(3)
C15 C14 C3 123.2(2)
C15 C14 C19 118.2(2)
C19 C14 C3 118.6(2)
C14 C15 H15 119.9
C16 C15 C14 120.3(2)
C16 C15 H15 119.9
C15 C16 H16 119.1
C15 C16 C17 121.8(2)
C17 C16 H16 119.1
C16 C17 C20 120.4(2)
C18 C17 C16 117.6(2)
C18 C17 C20 122.0(2)
C17 C18 H18 119.5
C19 C18 C17 121.1(2)
C19 C18 H18 119.5
C14 C19 H19 119.5
C18 C19 C14 121.0(2)
C18 C19 H19 119.5
C17 C20 H20A 108.3
C17 C20 H20B 108.3
C17 C20 C21 115.7(3)
H20A C20 H20B 107.4
C21 C20 H20A 108.3
C21 C20 H20B 108.3
C20 C21 H21A 109.5
C20 C21 H21B 109.5
C20 C21 H21C 109.5
H21A C21 H21B 109.5
H21A C21 H21C 109.5
H21B C21 H21C 109.5
C23 C22 C5 119.4(2)
C27 C22 C5 120.8(2)
C27 C22 C23 119.6(2)
C22 C23 H23 119.9
C24 C23 C22 120.1(2)
C24 C23 H23 119.9
C23 C24 H24 120.4
C25 C24 C23 119.1(2)
C25 C24 H24 120.4
C24 C25 Cl1 120.0(2)
C24 C25 C26 121.5(2)
C26 C25 Cl1 118.5(2)
C25 C26 H26 120.5
C27 C26 C25 118.9(3)
C27 C26 H26 120.5
C22 C27 H27 119.7
C26 C27 C22 120.7(2)
C26 C27 H27 119.7
C6B S1B C4B 89.86(12)
C1B O1B C5B 121.6(2)
H1BA N1B H1BB 108.7
C1B N1B H1BA 109.8
C1B N1B H1BB 110.1
C6B N3B C5B 116.7(2)
C6B N3B C8B 106.0(2)
C8B N3B C5B 133.1(2)
C6B N4B C7B 103.9(2)
O1B C1B C2B 122.8(2)
N1B C1B O1B 109.9(2)
N1B C1B C2B 127.2(3)
C1B C2B C3B 122.1(2)
C1B C2B C13B 117.4(2)
C13B C2B C3B 120.3(2)
C2B C3B H3B 107.5
C2B C3B C4B 109.6(2)
C2B C3B C14B 114.5(2)
C4B C3B H3B 107.5
C14B C3B H3B 107.5
C14B C3B C4B 109.8(2)
S1B C4B H4B 107.5
C3B C4B S1B 113.67(17)
C3B C4B H4B 107.5
C3B C4B C5B 112.7(2)
C5B C4B S1B 107.61(17)
C5B C4B H4B 107.5
O1B C5B C4B 114.6(2)
O1B C5B C22B 109.2(2)
N3B C5B O1B 104.5(2)
N3B C5B C4B 104.3(2)
N3B C5B C22B 113.5(2)
C22B C5B C4B 110.7(2)
N3B C6B S1B 113.39(19)
N4B C6B S1B 131.9(2)
N4B C6B N3B 114.6(2)
C8B C7B N4B 110.6(2)
C9B C7B N4B 129.6(3)
C9B C7B C8B 119.8(3)
N3B C8B C7B 104.7(2)
C12B C8B N3B 132.4(2)
C12B C8B C7B 122.9(2)
C7B C9B H9B 121.1
C10B C9B C7B 117.7(3)
C10B C9B H9B 121.1
C9B C10B H10B 119.0
C9B C10B C11B 121.9(3)
C11B C10B H10B 119.0
C10B C11B H11B 119.4
C12B C11B C10B 121.2(3)
C12B C11B H11B 119.4
C8B C12B C11B 116.4(3)
C8B C12B H12B 121.8
C11B C12B H12B 121.8
N2B C13B C2B 178.6(3)
C15B C14B C3B 121.7(2)
C15B C14B C19B 118.6(3)
C19B C14B C3B 119.7(2)
C14B C15B H15B 119.7
C14B C15B C16B 120.6(3)
C16B C15B H15B 119.7
C15B C16B H16B 119.4
C15B C16B C17B 121.2(3)
C17B C16B H16B 119.4
C16B C17B C18B 117.9(3)
C16B C17B C20B 120.8(3)
C18B C17B C20B 121.3(3)
C17B C18B H18B 119.4
C19B C18B C17B 121.1(3)
C19B C18B H18B 119.4
C14B C19B H19B 119.7
C18B C19B C14B 120.6(3)
C18B C19B H19B 119.7
C17B C20B H20C 109.1
C17B C20B H20D 109.1
C17B C20B C21B 112.4(3)
H20C C20B H20D 107.8
C21B C20B H20C 109.1
C21B C20B H20D 109.1
C20B C21B H21D 109.5
C20B C21B H21E 109.5
C20B C21B H21F 109.5
H21D C21B H21E 109.5
H21D C21B H21F 109.5
H21E C21B H21F 109.5
C23B C22B C5B 119.8(2)
C27B C22B C5B 120.2(2)
C27B C22B C23B 119.7(2)
C22B C23B H23B 120.0
C24B C23B C22B 120.0(3)
C24B C23B H23B 120.0
C23B C24B H24B 120.5
C25B C24B C23B 119.1(3)
C25B C24B H24B 120.5
C24B C25B Cl1B 119.1(2)
C24B C25B C26B 121.9(2)
C26B C25B Cl1B 119.0(2)
C25B C26B H26B 120.7
C25B C26B C27B 118.6(3)
C27B C26B H26B 120.7
C22B C27B C26B 120.6(2)
C22B C27B H27B 119.7
C26B C27B H27B 119.7
C2S O1S H1S 105.5
O1S C2S H2SA 109.5
O1S C2S H2SB 109.5
O1S C2S H2SC 109.5
H2SA C2S H2SB 109.5
H2SA C2S H2SC 109.5
H2SB C2S H2SC 109.5
C6S O5S H5S 109.5
O5S C6S H6SA 109.5
O5S C6S H6SB 109.5
O5S C6S H6SC 109.5
H6SA C6S H6SB 109.5
H6SA C6S H6SC 109.5
H6SB C6S H6SC 109.5

loop_
_geom_bond_atom_site_label_1
_geom_bond_atom_site_label_2
_geom_bond_distance
Cl1 C25 1.741(3)
S1 C4 1.849(3)
S1 C6 1.738(3)
O1 C1 1.359(3)
O1 C5 1.449(3)
N1 H1A 0.8870
N1 H1B 0.8869
N1 C1 1.337(3)
N2 C13 1.154(4)
N3 C5 1.441(3)
N3 C6 1.375(3)
N3 C8 1.392(3)
N4 C6 1.305(3)
N4 C7 1.410(4)
C1 C2 1.363(4)
C2 C3 1.516(3)
C2 C13 1.412(4)
C3 H3 1.0000
C3 C4 1.535(4)
C3 C14 1.525(4)
C4 H4 1.0000
C4 C5 1.535(4)
C5 C22 1.513(3)
C7 C8 1.403(4)
C7 C9 1.391(4)
C8 C12 1.387(4)
C9 H9 0.9500
C9 C10 1.379(4)
C10 H10 0.9500
C10 C11 1.393(4)
C11 H11 0.9500
C11 C12 1.395(4)
C12 H12 0.9500
C14 C15 1.394(4)
C14 C19 1.396(4)
C15 H15 0.9500
C15 C16 1.390(4)
C16 H16 0.9500
C16 C17 1.395(4)
C17 C18 1.392(4)
C17 C20 1.516(4)
C18 H18 0.9500
C18 C19 1.390(4)
C19 H19 0.9500
C20 H20A 0.9900
C20 H20B 0.9900
C20 C21 1.529(4)
C21 H21A 0.9800
C21 H21B 0.9800
C21 H21C 0.9800
C22 C23 1.396(4)
C22 C27 1.385(4)
C23 H23 0.9500
C23 C24 1.387(4)
C24 H24 0.9500
C24 C25 1.380(4)
C25 C26 1.386(4)
C26 H26 0.9500
C26 C27 1.383(4)
C27 H27 0.9500
Cl1B C25B 1.742(3)
S1B C4B 1.845(3)
S1B C6B 1.737(3)
O1B C1B 1.357(3)
O1B C5B 1.444(3)
N1B H1BA 0.8871
N1B H1BB 0.8868
N1B C1B 1.347(3)
N2B C13B 1.155(4)
N3B C5B 1.441(3)
N3B C6B 1.373(3)
N3B C8B 1.400(3)
N4B C6B 1.302(3)
N4B C7B 1.410(4)
C1B C2B 1.363(4)
C2B C3B 1.515(3)
C2B C13B 1.422(4)
C3B H3B 1.0000
C3B C4B 1.534(4)
C3B C14B 1.522(4)
C4B H4B 1.0000
C4B C5B 1.545(4)
C5B C22B 1.515(3)
C7B C8B 1.401(4)
C7B C9B 1.391(4)
C8B C12B 1.385(4)
C9B H9B 0.9500
C9B C10B 1.376(4)
C10B H10B 0.9500
C10B C11B 1.399(4)
C11B H11B 0.9500
C11B C12B 1.387(4)
C12B H12B 0.9500
C14B C15B 1.389(4)
C14B C19B 1.397(4)
C15B H15B 0.9500
C15B C16B 1.391(4)
C16B H16B 0.9500
C16B C17B 1.394(4)
C17B C18B 1.397(4)
C17B C20B 1.512(4)
C18B H18B 0.9500
C18B C19B 1.384(4)
C19B H19B 0.9500
C20B H20C 0.9900
C20B H20D 0.9900
C20B C21B 1.521(4)
C21B H21D 0.9800
C21B H21E 0.9800
C21B H21F 0.9800
C22B C23B 1.393(4)
C22B C27B 1.386(4)
C23B H23B 0.9500
C23B C24B 1.389(4)
C24B H24B 0.9500
C24B C25B 1.379(4)
C25B C26B 1.382(4)
C26B H26B 0.9500
C26B C27B 1.389(4)
C27B H27B 0.9500
O1S H1S 0.8499
O1S C2S 1.431(4)
C2S H2SA 0.9800
C2S H2SB 0.9800
C2S H2SC 0.9800
O5S H5S 0.8400
O5S C6S 1.427(4)
C6S H6SA 0.9800
C6S H6SB 0.9800
C6S H6SC 0.9800

loop_
_geom_torsion_atom_site_label_1
_geom_torsion_atom_site_label_2
_geom_torsion_atom_site_label_3
_geom_torsion_atom_site_label_4
_geom_torsion
Cl1 C25 C26 C27 179.8(2)
S1 C4 C5 O1 -79.9(2)
S1 C4 C5 N3 33.7(2)
S1 C4 C5 C22 156.66(18)
O1 C1 C2 C3 -0.9(4)
O1 C1 C2 C13 -176.6(2)
O1 C5 C22 C23 152.0(2)
O1 C5 C22 C27 -31.8(3)
N1 C1 C2 C3 177.7(2)
N1 C1 C2 C13 2.0(4)
N3 C5 C22 C23 35.2(3)
N3 C5 C22 C27 -148.6(2)
N3 C8 C12 C11 -177.4(3)
N4 C7 C8 N3 -1.8(3)
N4 C7 C8 C12 179.8(2)
N4 C7 C9 C10 180.0(3)
C1 O1 C5 N3 -129.2(2)
C1 O1 C5 C4 -16.3(3)
C1 O1 C5 C22 108.7(2)
C1 C2 C3 C4 29.7(3)
C1 C2 C3 C14 154.9(2)
C2 C3 C4 S1 70.9(2)
C2 C3 C4 C5 -50.2(3)
C2 C3 C14 C15 -36.4(3)
C2 C3 C14 C19 145.7(2)
C3 C4 C5 O1 45.2(3)
C3 C4 C5 N3 158.8(2)
C3 C4 C5 C22 -78.2(3)
C3 C14 C15 C16 -178.1(2)
C3 C14 C19 C18 178.3(2)
C4 S1 C6 N3 6.5(2)
C4 S1 C6 N4 -176.2(3)
C4 C3 C14 C15 87.7(3)
C4 C3 C14 C19 -90.2(3)
C4 C5 C22 C23 -82.2(3)
C4 C5 C22 C27 94.1(3)
C5 O1 C1 N1 174.4(2)
C5 O1 C1 C2 -6.7(4)
C5 N3 C6 S1 14.5(3)
C5 N3 C6 N4 -163.3(2)
C5 N3 C8 C7 157.4(3)
C5 N3 C8 C12 -24.5(5)
C5 C22 C23 C24 176.6(2)
C5 C22 C27 C26 -176.4(2)
C6 S1 C4 C3 -147.5(2)
C6 S1 C4 C5 -23.50(19)
C6 N3 C5 O1 87.7(3)
C6 N3 C5 C4 -31.6(3)
C6 N3 C5 C22 -153.3(2)
C6 N3 C8 C7 3.1(3)
C6 N3 C8 C12 -178.8(3)
C6 N4 C7 C8 -0.3(3)
C6 N4 C7 C9 -179.8(3)
C7 N4 C6 S1 -174.9(2)
C7 N4 C6 N3 2.4(3)
C7 C8 C12 C11 0.4(4)
C7 C9 C10 C11 -0.3(5)
C8 N3 C5 O1 -64.9(3)
C8 N3 C5 C4 175.8(3)
C8 N3 C5 C22 54.0(4)
C8 N3 C6 S1 174.17(18)
C8 N3 C6 N4 -3.6(3)
C8 C7 C9 C10 0.5(4)
C9 C7 C8 N3 177.7(2)
C9 C7 C8 C12 -0.6(4)
C9 C10 C11 C12 0.1(5)
C10 C11 C12 C8 -0.1(4)
C13 C2 C3 C4 -154.8(2)
C13 C2 C3 C14 -29.6(3)
C14 C3 C4 S1 -57.0(2)
C14 C3 C4 C5 -178.1(2)
C14 C15 C16 C17 -0.2(4)
C15 C14 C19 C18 0.3(4)
C15 C16 C17 C18 0.6(4)
C15 C16 C17 C20 -177.2(3)
C16 C17 C18 C19 -0.6(4)
C16 C17 C20 C21 -148.0(3)
C17 C18 C19 C14 0.1(4)
C18 C17 C20 C21 34.3(4)
C19 C14 C15 C16 -0.3(4)
C20 C17 C18 C19 177.2(3)
C22 C23 C24 C25 0.0(4)
C23 C22 C27 C26 -0.2(4)
C23 C24 C25 Cl1 -179.7(2)
C23 C24 C25 C26 -0.4(4)
C24 C25 C26 C27 0.6(4)
C25 C26 C27 C22 -0.2(4)
C27 C22 C23 C24 0.4(4)
Cl1B C25B C26B C27B -179.2(2)
S1B C4B C5B O1B 84.4(2)
S1B C4B C5B N3B -29.1(2)
S1B C4B C5B C22B -151.57(18)
O1B C1B C2B C3B 0.7(4)
O1B C1B C2B C13B 175.9(2)
O1B C5B C22B C23B 40.4(3)
O1B C5B C22B C27B -145.8(2)
N1B C1B C2B C3B -176.5(2)
N1B C1B C2B C13B -1.3(4)
N3B C5B C22B C23B 156.5(2)
N3B C5B C22B C27B -29.7(3)
N3B C8B C12B C11B 179.8(3)
N4B C7B C8B N3B 2.6(3)
N4B C7B C8B C12B -177.0(2)
N4B C7B C9B C10B 176.9(3)
C1B O1B C5B N3B 129.6(2)
C1B O1B C5B C4B 16.1(3)
C1B O1B C5B C22B -108.7(2)
C1B C2B C3B C4B -26.4(3)
C1B C2B C3B C14B -150.3(2)
C2B C3B C4B S1B -77.9(2)
C2B C3B C4B C5B 44.9(3)
C2B C3B C14B C15B 35.4(3)
C2B C3B C14B C19B -147.0(2)
C3B C4B C5B O1B -41.7(3)
C3B C4B C5B N3B -155.3(2)
C3B C4B C5B C22B 82.3(3)
C3B C14B C15B C16B 176.6(3)
C3B C14B C19B C18B -176.5(2)
C4B S1B C6B N3B -6.7(2)
C4B S1B C6B N4B 177.7(3)
C4B C3B C14B C15B -88.4(3)
C4B C3B C14B C19B 89.2(3)
C4B C5B C22B C23B -86.7(3)
C4B C5B C22B C27B 87.1(3)
C5B O1B C1B N1B -177.2(2)
C5B O1B C1B C2B 5.2(4)
C5B N3B C6B S1B -11.5(3)
C5B N3B C6B N4B 164.9(2)
C5B N3B C8B C7B -159.5(3)
C5B N3B C8B C12B 20.0(5)
C5B C22B C23B C24B 173.6(2)
C5B C22B C27B C26B -174.7(2)
C6B S1B C4B C3B 146.5(2)
C6B S1B C4B C5B 20.99(19)
C6B N3B C5B O1B -94.0(2)
C6B N3B C5B C4B 26.6(3)
C6B N3B C5B C22B 147.2(2)
C6B N3B C8B C7B -4.3(3)
C6B N3B C8B C12B 175.3(3)
C6B N4B C7B C8B 0.2(3)
C6B N4B C7B C9B -177.6(3)
C7B N4B C6B S1B 172.4(2)
C7B N4B C6B N3B -3.2(3)
C7B C8B C12B C11B -0.7(4)
C7B C9B C10B C11B 0.1(4)
C8B N3B C5B O1B 59.3(3)
C8B N3B C5B C4B 179.9(2)
C8B N3B C5B C22B -59.6(4)
C8B N3B C6B S1B -171.50(18)
C8B N3B C6B N4B 4.9(3)
C8B C7B C9B C10B -0.7(4)
C9B C7B C8B N3B -179.3(2)
C9B C7B C8B C12B 1.1(4)
C9B C10B C11B C12B 0.3(5)
C10B C11B C12B C8B 0.0(4)
C13B C2B C3B C4B 158.5(2)
C13B C2B C3B C14B 34.6(3)
C14B C3B C4B S1B 48.7(2)
C14B C3B C4B C5B 171.5(2)
C14B C15B C16B C17B 0.4(4)
C15B C14B C19B C18B 1.2(4)
C15B C16B C17B C18B -0.1(4)
C15B C16B C17B C20B 180.0(3)
C16B C17B C18B C19B 0.3(4)
C16B C17B C20B C21B -116.1(3)
C17B C18B C19B C14B -0.9(4)
C18B C17B C20B C21B 64.0(4)
C19B C14B C15B C16B -1.0(4)
C20B C17B C18B C19B -179.8(3)
C22B C23B C24B C25B 1.1(4)
C23B C22B C27B C26B -0.9(4)
C23B C24B C25B Cl1B 178.0(2)
C23B C24B C25B C26B -0.8(4)
C24B C25B C26B C27B -0.3(4)
C25B C26B C27B C22B 1.2(4)
C27B C22B C23B C24B -0.3(4)
